data_4319587
loop_
_publ_author_name
'Kengkaj Sukcharoenphon'
'Kenneth B. Capps'
'Khalil A. Abboud'
'Carl D. Hoff'

_publ_section_title
;
 Synthesis and Structure of W(\h2-mp)2(CO)3 (mp = Monoanion of
 2-Mercaptopyridine) and Its Reactions with 2,2'-Pyridine Disulfide and/or
 NO To Yield W(\h2-mp)4, W(\h2-mp)2(NO)2, and W(\h2-mp)3(NO)
;
_journal_name_full 'Inorganic Chemistry'
_journal_page_first 2402
_journal_page_last 2408
_journal_paper_doi 10.1021/ic000722r
_journal_volume 40
_journal_year 2001
_chemical_formula_sum 'C16 H14 Cl2 N4 O S3 W'
_chemical_formula_weight 629.24
_chemical_name_systematic
;
  ?
;
_space_group_IT_number 62
_symmetry_cell_setting orthorhombic
_symmetry_space_group_name_Hall '-P 2ac 2n'
_symmetry_space_group_name_H-M 'P n m a'
_atom_sites_solution_hydrogens geom
_atom_sites_solution_primary direct
_atom_sites_solution_secondary difmap
_audit_creation_method SHELXL-97
_cell_angle_alpha 90.00
_cell_angle_beta 90.00
_cell_angle_gamma 90.00
_cell_formula_units_Z 4
_cell_length_a 15.0210(6)
_cell_length_b 15.0846(6)
_cell_length_c 8.9312(4)
_cell_measurement_temperature 173(2)
_cell_volume 2023.68(15)
_computing_cell_refinement 'Bruker SMART'
_computing_data_collection 'Bruker SMART'
_computing_data_reduction 'Bruker SHELXTL'
_computing_molecular_graphics 'Bruker SHELXTL'
_computing_publication_material 'Bruker SHELXTL'
_computing_structure_refinement 'SHELXL-97 (Sheldrick, 1997)'
_computing_structure_solution 'SHELXS-97 (Sheldrick, 1990)'
_diffrn_ambient_temperature 173(2)
_diffrn_measured_fraction_theta_full 1.000
_diffrn_measured_fraction_theta_max 1.000
_diffrn_measurement_device_type 'CCD area detector'
_diffrn_measurement_method 'omega scans'
_diffrn_radiation_monochromator graphite
_diffrn_radiation_source 'normal-focus sealed tube'
_diffrn_radiation_type MoK\a
_diffrn_radiation_wavelength 0.71073
_diffrn_reflns_av_R_equivalents 0.0272
_diffrn_reflns_av_sigmaI/netI 0.0189
_diffrn_reflns_limit_h_max 18
_diffrn_reflns_limit_h_min -19
_diffrn_reflns_limit_k_max 19
_diffrn_reflns_limit_k_min -19
_diffrn_reflns_limit_l_max 11
_diffrn_reflns_limit_l_min -8
_diffrn_reflns_number 14558
_diffrn_reflns_theta_full 27.50
_diffrn_reflns_theta_max 27.50
_diffrn_reflns_theta_min 2.65
_exptl_absorpt_coefficient_mu 6.297
_exptl_absorpt_correction_T_max 0.524
_exptl_absorpt_correction_T_min 0.322
_exptl_absorpt_correction_type Emirical
_exptl_crystal_colour Yellow
_exptl_crystal_density_diffrn 2.065
_exptl_crystal_density_method 'not measured'
_exptl_crystal_description Plates
_exptl_crystal_F_000 1208
_exptl_crystal_size_max 0.25
_exptl_crystal_size_mid 0.16
_exptl_crystal_size_min 0.14
_refine_diff_density_max 0.852
_refine_diff_density_min -0.848
_refine_diff_density_rms 0.074
_refine_ls_extinction_coef 0.00466(15)
_refine_ls_extinction_expression Fc^*^=kFc[1+0.001xFc^2^\l^3^/sin(2\q)]^-1/4^
_refine_ls_extinction_method SHELXL
_refine_ls_goodness_of_fit_ref 1.029
_refine_ls_hydrogen_treatment mixed
_refine_ls_matrix_type full
_refine_ls_number_parameters 162
_refine_ls_number_reflns 2413
_refine_ls_number_restraints 0
_refine_ls_restrained_S_all 1.029
_refine_ls_R_factor_all 0.0177
_refine_ls_R_factor_gt 0.0156
_refine_ls_shift/su_max 0.001
_refine_ls_shift/su_mean 0.000
_refine_ls_structure_factor_coef Fsqd
_refine_ls_weighting_details 'calc w=1/[\s^2^(Fo^2^)+(0.0174P)^2^+1.7621P] where P=(Fo^2^+2Fc^2^)/3'
_refine_ls_weighting_scheme calc
_refine_ls_wR_factor_gt 0.0372
_refine_ls_wR_factor_ref 0.0379
_reflns_number_gt 2238
_reflns_number_total 2413
_reflns_threshold_expression >2sigma(I)
_cod_data_source_file ic000722r_3.cif
_cod_data_source_block hof9
_cod_depositor_comments
;
The following automatic conversions were performed:

'_symmetry_cell_setting' value 'Orthorhombic' changed to
'orthorhombic' according to the built-in table from CIF Core
dictionary named 'cif_core.dic' version 2.4.1 from 2010-06-29.

Automatic conversion script
Id: cif_fix_values 1646 2011-03-28 12:23:43Z adriana 
;
_cod_original_cell_volume 2023.7(1)
_cod_database_code 4319587

loop_
_symmetry_equiv_pos_as_xyz
'x, y, z'
'-x+1/2, -y, z+1/2'
'-x, y+1/2, -z'
'x+1/2, -y+1/2, -z+1/2'
'-x, -y, -z'
'x-1/2, y, -z-1/2'
'x, -y-1/2, z'
'-x-1/2, y-1/2, z-1/2'

loop_
_atom_site_label
_atom_site_type_symbol
_atom_site_fract_x
_atom_site_fract_y
_atom_site_fract_z
_atom_site_U_iso_or_equiv
_atom_site_adp_type
_atom_site_occupancy
_atom_site_symmetry_multiplicity
_atom_site_calc_flag
_atom_site_refinement_flags
_atom_site_disorder_assembly
_atom_site_disorder_group
W W 0.182848(8) 0.2500 0.463219(13) 0.01992(6) Uani 1 2 d S . .
S1 S 0.26222(5) 0.2500 0.21906(9) 0.02579(16) Uani 1 2 d S . .
N1 N 0.09373(19) 0.2500 0.2656(3) 0.0292(6) Uani 1 2 d S . .
C1 C 0.1528(2) 0.2500 0.1510(4) 0.0292(7) Uani 1 2 d S . .
C2 C 0.1244(3) 0.2500 0.0026(4) 0.0412(9) Uani 1 2 d S . .
H2A H 0.1659 0.2500 -0.0776 0.049 Uiso 1 2 calc SR . .
C3 C 0.0340(3) 0.2500 -0.0241(4) 0.0601(14) Uani 1 2 d S . .
H3A H 0.0126 0.2500 -0.1241 0.072 Uiso 1 2 calc SR . .
C4 C -0.0258(3) 0.2500 0.0939(5) 0.0622(15) Uani 1 2 d S . .
H4A H -0.0881 0.2500 0.0753 0.075 Uiso 1 2 calc SR . .
C5 C 0.0060(2) 0.2500 0.2386(4) 0.0426(10) Uani 1 2 d S . .
H5A H -0.0347 0.2500 0.3201 0.051 Uiso 1 2 calc SR . .
S1' S 0.07289(4) 0.34765(4) 0.59824(7) 0.02797(13) Uani 1 1 d . . .
N1' N 0.19723(13) 0.39492(13) 0.4273(2) 0.0260(4) Uani 1 1 d . . .
C1' C 0.13136(16) 0.43160(15) 0.5094(3) 0.0252(5) Uani 1 1 d . . .
C2' C 0.11790(18) 0.52310(16) 0.5147(3) 0.0313(5) Uani 1 1 d . . .
H2'A H 0.0708 0.5477 0.5722 0.038 Uiso 1 1 calc R . .
C3' C 0.1747(2) 0.57679(18) 0.4344(3) 0.0397(6) Uani 1 1 d . . .
H3'A H 0.1665 0.6392 0.4344 0.048 Uiso 1 1 calc R . .
C4' C 0.2435(2) 0.53923(18) 0.3539(3) 0.0456(7) Uani 1 1 d . . .
H4'A H 0.2838 0.5758 0.2999 0.055 Uiso 1 1 calc R . .
C5' C 0.25346(19) 0.44842(17) 0.3523(3) 0.0382(6) Uani 1 1 d . . .
H5'A H 0.3011 0.4230 0.2971 0.046 Uiso 1 1 calc R . .
O2 O 0.32568(17) 0.2500 0.6970(3) 0.0366(6) Uani 1 2 d S . .
N2 N 0.26785(18) 0.2500 0.6019(3) 0.0245(5) Uani 1 2 d S . .
Cl1 Cl 0.0325(4) 0.4627(4) 0.1391(3) 0.0764(14) Uani 0.504(12) 1 d P . 1
C6 C -0.0185(10) 0.4458(9) -0.0476(12) 0.048(4) Uani 0.252(6) 1 d P . 1
H6A H 0.0199 0.4057 -0.1070 0.058 Uiso 0.252(6) 1 calc PR . 1
H6B H -0.0770 0.4164 -0.0349 0.058 Uiso 0.252(6) 1 calc PR . 1
Cl1' Cl 0.0668(4) 0.5052(5) 0.1183(5) 0.0887(19) Uani 0.496(12) 1 d P . 2
C6' C 0.0379(8) 0.4957(10) -0.0614(14) 0.049(4) Uani 0.248(6) 1 d P . 2
H6'A H 0.0676 0.5448 -0.1152 0.059 Uiso 0.248(6) 1 calc PR . 2
H6'B H 0.0653 0.4401 -0.0983 0.059 Uiso 0.248(6) 1 calc PR . 2

loop_
_atom_site_aniso_label
_atom_site_aniso_U_11
_atom_site_aniso_U_22
_atom_site_aniso_U_33
_atom_site_aniso_U_23
_atom_site_aniso_U_13
_atom_site_aniso_U_12
W 0.01931(8) 0.02337(8) 0.01709(7) 0.000 0.00076(4) 0.000
S1 0.0216(4) 0.0337(4) 0.0221(4) 0.000 0.0040(3) 0.000
N1 0.0215(13) 0.0455(16) 0.0207(13) 0.000 0.0012(11) 0.000
C1 0.0262(16) 0.0390(18) 0.0224(16) 0.000 0.0027(13) 0.000
C2 0.034(2) 0.071(3) 0.0192(16) 0.000 0.0033(14) 0.000
C3 0.038(2) 0.122(5) 0.0205(18) 0.000 -0.0061(17) 0.000
C4 0.028(2) 0.134(5) 0.0247(19) 0.000 -0.0043(16) 0.000
C5 0.0233(17) 0.082(3) 0.0228(17) 0.000 0.0010(14) 0.000
S1' 0.0294(3) 0.0274(3) 0.0271(3) 0.0010(2) 0.0083(2) 0.0029(2)
N1' 0.0287(10) 0.0264(9) 0.0228(9) 0.0016(8) 0.0017(8) 0.0006(8)
C1' 0.0278(12) 0.0274(11) 0.0205(10) 0.0003(9) -0.0016(9) 0.0025(9)
C2' 0.0385(14) 0.0289(12) 0.0264(12) -0.0005(10) -0.0017(10) 0.0038(10)
C3' 0.0596(19) 0.0264(12) 0.0332(13) 0.0014(11) -0.0020(12) -0.0008(11)
C4' 0.0634(19) 0.0323(13) 0.0410(16) 0.0043(12) 0.0169(14) -0.0105(13)
C5' 0.0441(15) 0.0358(13) 0.0348(14) 0.0018(11) 0.0142(11) -0.0022(11)
O2 0.0363(14) 0.0435(14) 0.0300(13) 0.000 -0.0131(11) 0.000
N2 0.0285(14) 0.0246(12) 0.0204(12) 0.000 -0.0003(11) 0.000
Cl1 0.105(3) 0.082(2) 0.0429(10) -0.0015(11) -0.0026(12) 0.005(2)
C6 0.065(9) 0.048(7) 0.031(6) 0.006(5) -0.008(5) 0.012(6)
Cl1' 0.101(3) 0.102(3) 0.0635(17) -0.016(2) -0.0329(17) 0.012(2)
C6' 0.038(7) 0.056(8) 0.052(8) -0.009(6) 0.006(5) 0.010(6)

loop_
_atom_type_symbol
_atom_type_description
_atom_type_scat_dispersion_real
_atom_type_scat_dispersion_imag
_atom_type_scat_source
C C 0.0033 0.0016 'International Tables Vol C Tables 4.2.6.8 and 6.1.1.4'
H H 0.0000 0.0000 'International Tables Vol C Tables 4.2.6.8 and 6.1.1.4'
N N 0.0061 0.0033 'International Tables Vol C Tables 4.2.6.8 and 6.1.1.4'
O O 0.0106 0.0060 'International Tables Vol C Tables 4.2.6.8 and 6.1.1.4'
S S 0.1246 0.1234 'International Tables Vol C Tables 4.2.6.8 and 6.1.1.4'
Cl Cl 0.1484 0.1585 'International Tables Vol C Tables 4.2.6.8 and 6.1.1.4'
W W -0.8490 6.8722 'International Tables Vol C Tables 4.2.6.8 and 6.1.1.4'

loop_
_geom_angle_atom_site_label_1
_geom_angle_atom_site_label_2
_geom_angle_atom_site_label_3
_geom_angle
_geom_angle_site_symmetry_1
_geom_angle_site_symmetry_3
_geom_angle_publ_flag
N2 W N1 171.30(11) . . ?
N2 W N1' 91.77(5) . . ?
N1 W N1' 86.76(5) . . ?
N2 W N1' 91.77(5) . 7_565 ?
N1 W N1' 86.76(5) . 7_565 ?
N1' W N1' 159.92(10) . 7_565 ?
N2 W S1 105.46(9) . . ?
N1 W S1 65.85(7) . . ?
N1' W S1 80.00(5) . . ?
N1' W S1 80.00(5) 7_565 . ?
N2 W S1' 97.89(7) . . ?
N1 W S1' 89.15(6) . . ?
N1' W S1' 63.73(5) . . ?
N1' W S1' 135.11(5) 7_565 . ?
S1 W S1' 137.240(16) . . ?
N2 W S1' 97.89(7) . 7_565 ?
N1 W S1' 89.15(6) . 7_565 ?
N1' W S1' 135.11(5) . 7_565 ?
N1' W S1' 63.73(5) 7_565 7_565 ?
S1 W S1' 137.240(17) . 7_565 ?
S1' W S1' 71.53(3) . 7_565 ?
C1 S1 W 81.62(11) . . ?
C5 N1 C1 120.6(3) . . ?
C5 N1 W 137.5(2) . . ?
C1 N1 W 101.9(2) . . ?
N1 C1 C2 121.3(3) . . ?
N1 C1 S1 110.6(2) . . ?
C2 C1 S1 128.1(3) . . ?
C3 C2 C1 117.8(4) . . ?
C2 C3 C4 120.5(4) . . ?
C5 C4 C3 119.3(4) . . ?
N1 C5 C4 120.6(4) . . ?
C1' S1' W 82.87(8) . . ?
C5' N1' C1' 119.0(2) . . ?
C5' N1' W 136.32(17) . . ?
C1' N1' W 104.69(15) . . ?
N1' C1' C2' 122.0(2) . . ?
N1' C1' S1' 108.71(17) . . ?
C2' C1' S1' 129.3(2) . . ?
C3' C2' C1' 118.3(2) . . ?
C2' C3' C4' 119.6(3) . . ?
C5' C4' C3' 119.6(3) . . ?
N1' C5' C4' 121.5(3) . . ?
O2 N2 W 179.8(3) . . ?
C6 Cl1 C6 67.0(8) 5_565 . ?
Cl1 C6 Cl1 113.0(8) 5_565 . ?
C6' Cl1' C6' 57.0(7) 5_565 . ?
Cl1' C6' Cl1' 123.0(7) 5_565 . ?

loop_
_geom_bond_atom_site_label_1
_geom_bond_atom_site_label_2
_geom_bond_distance
_geom_bond_site_symmetry_2
_geom_bond_publ_flag
W N2 1.779(3) . ?
W N1 2.215(3) . ?
W N1' 2.220(2) . ?
W N1' 2.220(2) 7_565 ?
W S1 2.4853(8) . ?
W S1' 2.5204(6) . ?
W S1' 2.5204(6) 7_565 ?
S1 C1 1.753(4) . ?
N1 C5 1.340(4) . ?
N1 C1 1.354(4) . ?
C1 C2 1.393(5) . ?
C2 C3 1.378(6) . ?
C3 C4 1.385(6) . ?
C4 C5 1.378(5) . ?
S1' C1' 1.733(2) . ?
N1' C5' 1.346(3) . ?
N1' C1' 1.350(3) . ?
C1' C2' 1.396(3) . ?
C2' C3' 1.377(4) . ?
C3' C4' 1.382(4) . ?
C4' C5' 1.378(4) . ?
O2 N2 1.215(4) . ?
Cl1 C6 1.618(13) 5_565 ?
Cl1 C6 1.853(12) . ?
C6 Cl1 1.618(13) 5_565 ?
Cl1' C6' 1.653(14) 5_565 ?
Cl1' C6' 1.669(13) . ?
C6' Cl1' 1.653(14) 5_565 ?

loop_
_geom_torsion_atom_site_label_1
_geom_torsion_atom_site_label_2
_geom_torsion_atom_site_label_3
_geom_torsion_atom_site_label_4
_geom_torsion
_geom_torsion_site_symmetry_1
_geom_torsion_site_symmetry_2
_geom_torsion_site_symmetry_3
_geom_torsion_site_symmetry_4
_geom_torsion_publ_flag
N2 W S1 C1 180.0 . . . . ?
N1 W S1 C1 0.0 . . . . ?
N1' W S1 C1 -90.93(5) . . . . ?
N1' W S1 C1 90.93(5) 7_565 . . . ?
S1' W S1 C1 -59.42(3) . . . . ?
S1' W S1 C1 59.42(3) 7_565 . . . ?
N2 W N1 C5 180.0 . . . . ?
N1' W N1 C5 -99.51(5) . . . . ?
N1' W N1 C5 99.51(5) 7_565 . . . ?
S1 W N1 C5 180.0 . . . . ?
S1' W N1 C5 -35.770(13) . . . . ?
S1' W N1 C5 35.770(13) 7_565 . . . ?
N2 W N1 C1 0.0 . . . . ?
N1' W N1 C1 80.49(5) . . . . ?
N1' W N1 C1 -80.49(5) 7_565 . . . ?
S1 W N1 C1 0.0 . . . . ?
S1' W N1 C1 144.230(13) . . . . ?
S1' W N1 C1 -144.230(13) 7_565 . . . ?
C5 N1 C1 C2 0.0 . . . . ?
W N1 C1 C2 180.0 . . . . ?
C5 N1 C1 S1 180.0 . . . . ?
W N1 C1 S1 0.0 . . . . ?
W S1 C1 N1 0.0 . . . . ?
W S1 C1 C2 180.0 . . . . ?
N1 C1 C2 C3 0.0 . . . . ?
S1 C1 C2 C3 180.0 . . . . ?
C1 C2 C3 C4 0.0 . . . . ?
C2 C3 C4 C5 0.0 . . . . ?
C1 N1 C5 C4 0.0 . . . . ?
W N1 C5 C4 180.0 . . . . ?
C3 C4 C5 N1 0.0 . . . . ?
N2 W S1' C1' 88.36(9) . . . . ?
N1 W S1' C1' -86.52(9) . . . . ?
N1' W S1' C1' 0.29(10) . . . . ?
N1' W S1' C1' -171.07(10) 7_565 . . . ?
S1 W S1' C1' -34.74(9) . . . . ?
S1' W S1' C1' -175.91(8) 7_565 . . . ?
N2 W N1' C5' 79.4(3) . . . . ?
N1 W N1' C5' -92.0(3) . . . . ?
N1' W N1' C5' -20.6(5) 7_565 . . . ?
S1 W N1' C5' -26.0(2) . . . . ?
S1' W N1' C5' 177.4(3) . . . . ?
S1' W N1' C5' -177.5(2) 7_565 . . . ?
N2 W N1' C1' -98.31(17) . . . . ?
N1 W N1' C1' 90.27(16) . . . . ?
N1' W N1' C1' 161.6(2) 7_565 . . . ?
S1 W N1' C1' 156.30(15) . . . . ?
S1' W N1' C1' -0.39(13) . . . . ?
S1' W N1' C1' 4.73(18) 7_565 . . . ?
C5' N1' C1' C2' 2.3(4) . . . . ?
W N1' C1' C2' -179.45(19) . . . . ?
C5' N1' C1' S1' -177.69(19) . . . . ?
W N1' C1' S1' 0.53(18) . . . . ?
W S1' C1' N1' -0.46(15) . . . . ?
W S1' C1' C2' 179.5(2) . . . . ?
N1' C1' C2' C3' -0.7(4) . . . . ?
S1' C1' C2' C3' 179.3(2) . . . . ?
C1' C2' C3' C4' -1.1(4) . . . . ?
C2' C3' C4' C5' 1.4(5) . . . . ?
C1' N1' C5' C4' -2.1(4) . . . . ?
W N1' C5' C4' -179.6(2) . . . . ?
C3' C4' C5' N1' 0.3(5) . . . . ?
N1 W N2 O2 180.0(2) . . . . ?
N1' W N2 O2 99.9(2) . . . . ?
N1' W N2 O2 -99.9(2) 7_565 . . . ?
S1 W N2 O2 180.0(2) . . . . ?
S1' W N2 O2 36.2(2) . . . . ?
S1' W N2 O2 -36.2(2) 7_565 . . . ?
C6 Cl1 C6 Cl1 0.0 5_565 . . 5_565 ?
C6' Cl1' C6' Cl1' 0.0 5_565 . . 5_565 ?
